data_7223804
loop_
_publ_author_name
'Gawade, Rupesh Liladhar'
'Chakravarty, Debamitra K.'
'Debgupta, Joyashish'
'Sangtani, Ekta'
'Narawade, Santosh'
'Gonnade, Rajesh G.'
'Puranik, Vedavati G.'
'Deobagkar, Deepti D.'

_publ_section_title
;
 Comparative Study of dG Affinity vs.DNA Methylation Modulating Properties
 of Side Chain Derivatives of Procainamide: Insight into its DNA
 Hypomethylating Effect
;
_journal_name_full 'RSC Adv.'
_journal_paper_doi 10.1039/C5RA20012A
_journal_year 2016
_chemical_formula_moiety 'C11 H17 N3 O'
_chemical_formula_sum 'C11 H17 N3 O'
_chemical_formula_weight 207.28
_chemical_name_systematic
; 
 ? 
;
_space_group_IT_number 19
_symmetry_cell_setting orthorhombic
_symmetry_space_group_name_Hall 'P 2ac 2ab'
_symmetry_space_group_name_H-M 'P 21 21 21'
_atom_sites_solution_hydrogens geom
_atom_sites_solution_primary direct
_atom_sites_solution_secondary difmap
_audit_creation_method SHELXL-97
_audit_update_record
;
2015-09-18 deposited with the CCDC.
2016-01-04 downloaded from the CCDC.
;
_cell_angle_alpha 90.00
_cell_angle_beta 90.00
_cell_angle_gamma 90.00
_cell_formula_units_Z 4
_cell_length_a 5.9755(3)
_cell_length_b 13.1272(8)
_cell_length_c 14.4992(8)
_cell_measurement_reflns_used 3980
_cell_measurement_temperature 100(2)
_cell_measurement_theta_max 33.10
_cell_measurement_theta_min 2.81
_cell_volume 1137.34(11)
_computing_cell_refinement 'SAINT (APEX2, Bruker, 2006)'
_computing_data_collection 'APEX2 (Bruker, 2006)'
_computing_data_reduction 'SAINT (APEX2, Bruker, 2006)'
_computing_molecular_graphics 'Bruker SHELXTL'
_computing_publication_material 'Bruker SHELXTL'
_computing_structure_refinement 'SHELXL-97 (Sheldrick, 2008)'
_computing_structure_solution 'SHELXS-97 (Sheldrick, 2008)'
_diffrn_ambient_temperature 100(2)
_diffrn_measured_fraction_theta_full 0.999
_diffrn_measured_fraction_theta_max 0.999
_diffrn_measurement_device 'CCD Area Detector'
_diffrn_measurement_device_type 'Bruker APEX-II CCD'
_diffrn_measurement_method '\f and \w scans'
_diffrn_radiation_monochromator graphite
_diffrn_radiation_source 'fine-focus sealed tube'
_diffrn_radiation_type MoK\a
_diffrn_radiation_wavelength 0.71073
_diffrn_reflns_av_R_equivalents 0.0275
_diffrn_reflns_av_sigmaI/netI 0.0316
_diffrn_reflns_limit_h_max 6
_diffrn_reflns_limit_h_min -7
_diffrn_reflns_limit_k_max 11
_diffrn_reflns_limit_k_min -15
_diffrn_reflns_limit_l_max 14
_diffrn_reflns_limit_l_min -17
_diffrn_reflns_number 5135
_diffrn_reflns_theta_full 24.99
_diffrn_reflns_theta_max 24.99
_diffrn_reflns_theta_min 2.09
_exptl_absorpt_coefficient_mu 0.080
_exptl_absorpt_correction_T_max 0.9936
_exptl_absorpt_correction_T_min 0.9779
_exptl_absorpt_correction_type multi-scan
_exptl_absorpt_process_details 'SADABS (Bruker, 2006)'
_exptl_crystal_colour COLOURLESS
_exptl_crystal_density_diffrn 1.211
_exptl_crystal_density_method 'not measured'
_exptl_crystal_description NEEDLE
_exptl_crystal_F_000 448
_exptl_crystal_size_max 0.28
_exptl_crystal_size_mid 0.12
_exptl_crystal_size_min 0.08
_refine_diff_density_max 0.249
_refine_diff_density_min -0.211
_refine_diff_density_rms 0.033
_refine_ls_abs_structure_details 'Flack H D (1983), Acta Cryst. A39, 876-881'
_refine_ls_abs_structure_Flack 0.6(16)
_refine_ls_extinction_coef 0.015(3)
_refine_ls_extinction_expression Fc^*^=kFc[1+0.001xFc^2^\l^3^/sin(2\q)]^-1/4^
_refine_ls_extinction_method SHELXL
_refine_ls_goodness_of_fit_ref 1.045
_refine_ls_hydrogen_treatment constr
_refine_ls_matrix_type full
_refine_ls_number_parameters 139
_refine_ls_number_reflns 1995
_refine_ls_number_restraints 0
_refine_ls_restrained_S_all 1.045
_refine_ls_R_factor_all 0.0319
_refine_ls_R_factor_gt 0.0306
_refine_ls_shift/su_max 0.000
_refine_ls_shift/su_mean 0.000
_refine_ls_structure_factor_coef Fsqd
_refine_ls_weighting_details 'calc w=1/[\s^2^(Fo^2^)+(0.0390P)^2^+0.2790P] where P=(Fo^2^+2Fc^2^)/3'
_refine_ls_weighting_scheme calc
_refine_ls_wR_factor_gt 0.0812
_refine_ls_wR_factor_ref 0.0824
_reflns_number_gt 1918
_reflns_number_total 1995
_reflns_threshold_expression >2sigma(I)
_cod_data_source_file c5ra20012a2.cif
_cod_data_source_block compound_3_dimethyl
_cod_depositor_comments
;
The following automatic conversions were performed:

'_symmetry_cell_setting' value 'Orthorhombic' changed to
'orthorhombic' according to
/usr/data/users/saulius/crontab/automatic-downloads/rss-feeds/RSC/lib/dictionaries/cif_core.dic
dictionary named 'cif_core.dic' version 2.4.2 from 2011-04-26.

'_refine_ls_hydrogen_treatment' value 'CONSTR' changed to 'constr'
according to
/usr/data/users/saulius/crontab/automatic-downloads/rss-feeds/RSC/lib/dictionaries/cif_core.dic
dictionary named 'cif_core.dic' version 2.4.2 from 2011-04-26.

Automatic conversion script
Id: cif_fix_values 4268 2015-11-12 08:31:59Z antanas 
;
_cod_original_sg_symbol_H-M 'P2(1)2(1)2(1) '
_cod_database_code 7223804

loop_
_symmetry_equiv_pos_as_xyz
'x, y, z'
'x+1/2, -y+1/2, -z'
'-x, y+1/2, -z+1/2'
'-x+1/2, -y, z+1/2'

loop_
_atom_site_label
_atom_site_type_symbol
_atom_site_fract_x
_atom_site_fract_y
_atom_site_fract_z
_atom_site_U_iso_or_equiv
_atom_site_adp_type
_atom_site_occupancy
_atom_site_symmetry_multiplicity
_atom_site_calc_flag
_atom_site_refinement_flags
_atom_site_disorder_assembly
_atom_site_disorder_group
O1 O 0.4884(2) 1.06356(8) 0.18268(7) 0.0274(3) Uani 1 1 d . A 4
N2 N 0.2676(2) 0.92501(9) 0.20264(9) 0.0231(3) Uani 1 1 d . A 4
H2 H 0.2326 0.8638 0.1826 0.028 Uiso 1 1 calc R A 4
N3 N -0.0088(2) 0.79576(9) 0.32929(8) 0.0224(3) Uani 1 1 d . A 4
N1 N 0.7456(2) 0.81933(9) -0.18320(9) 0.0229(3) Uani 1 1 d . A 4
H1A H 0.8802 0.8360 -0.2027 0.027 Uiso 1 1 calc R A 4
H1B H 0.6613 0.7784 -0.2164 0.027 Uiso 1 1 calc R A 4
C4 C 0.6671(2) 0.85720(11) -0.10071(10) 0.0190(3) Uani 1 1 d . A 4
C5 C 0.4555(3) 0.82893(10) -0.06729(10) 0.0196(3) Uani 1 1 d . A 4
H5 H 0.3644 0.7840 -0.1024 0.024 Uiso 1 1 calc R A 4
C6 C 0.3787(2) 0.86580(11) 0.01612(10) 0.0185(3) Uani 1 1 d . A 4
H6 H 0.2354 0.8455 0.0377 0.022 Uiso 1 1 calc R A 4
C1 C 0.5075(2) 0.93243(10) 0.06949(10) 0.0181(3) Uani 1 1 d . A 4
C7 C 0.4222(2) 0.97933(11) 0.15625(10) 0.0189(3) Uani 1 1 d . A 4
C8 C 0.1559(3) 0.96386(12) 0.28493(11) 0.0269(4) Uani 1 1 d . A 4
H8A H 0.0064 0.9903 0.2677 0.032 Uiso 1 1 calc R A 4
H8B H 0.2438 1.0212 0.3104 0.032 Uiso 1 1 calc R A 4
C9 C 0.1290(3) 0.88284(12) 0.35847(10) 0.0244(4) Uani 1 1 d . A 4
H9A H 0.2790 0.8576 0.3763 0.029 Uiso 1 1 calc R A 4
H9B H 0.0601 0.9141 0.4137 0.029 Uiso 1 1 calc R A 4
C11 C -0.2430(3) 0.82415(14) 0.31641(15) 0.0380(4) Uani 1 1 d . A 4
H11A H -0.3298 0.7638 0.2991 0.057 Uiso 1 1 calc R A 4
H11B H -0.2542 0.8754 0.2675 0.057 Uiso 1 1 calc R A 4
H11C H -0.3023 0.8523 0.3740 0.057 Uiso 1 1 calc R A 4
C10 C 0.0064(3) 0.71539(13) 0.39947(12) 0.0358(4) Uani 1 1 d . A 4
H10A H -0.0421 0.7425 0.4592 0.054 Uiso 1 1 calc R A 4
H10B H 0.1616 0.6918 0.4041 0.054 Uiso 1 1 calc R A 4
H10C H -0.0902 0.6583 0.3819 0.054 Uiso 1 1 calc R A 4
C3 C 0.7981(2) 0.92251(11) -0.04646(10) 0.0209(3) Uani 1 1 d . A 4
H3 H 0.9432 0.9414 -0.0671 0.025 Uiso 1 1 calc R A 4
C2 C 0.7194(3) 0.95982(11) 0.03657(10) 0.0201(3) Uani 1 1 d . A 4
H2A H 0.8103 1.0047 0.0718 0.024 Uiso 1 1 calc R A 4

loop_
_atom_site_aniso_label
_atom_site_aniso_U_11
_atom_site_aniso_U_22
_atom_site_aniso_U_33
_atom_site_aniso_U_23
_atom_site_aniso_U_13
_atom_site_aniso_U_12
O1 0.0326(6) 0.0234(6) 0.0263(6) -0.0052(4) 0.0008(5) -0.0051(5)
N2 0.0286(7) 0.0183(6) 0.0223(6) -0.0051(5) 0.0043(5) -0.0023(5)
N3 0.0186(6) 0.0244(6) 0.0240(6) -0.0008(5) -0.0005(6) 0.0027(5)
N1 0.0253(7) 0.0217(6) 0.0218(7) -0.0020(5) 0.0026(5) -0.0006(5)
C4 0.0226(8) 0.0145(7) 0.0200(7) 0.0039(6) -0.0014(6) 0.0043(6)
C5 0.0242(8) 0.0146(7) 0.0201(7) 0.0003(5) -0.0045(6) -0.0020(6)
C6 0.0188(7) 0.0159(7) 0.0209(7) 0.0032(6) -0.0006(6) -0.0003(6)
C1 0.0198(7) 0.0164(7) 0.0181(6) 0.0037(5) -0.0027(6) 0.0016(6)
C7 0.0208(8) 0.0167(7) 0.0192(7) 0.0004(6) -0.0037(6) 0.0024(6)
C8 0.0318(9) 0.0237(8) 0.0253(8) -0.0065(6) 0.0060(7) 0.0004(7)
C9 0.0205(8) 0.0319(9) 0.0208(7) -0.0050(6) 0.0021(6) 0.0020(7)
C11 0.0218(9) 0.0381(10) 0.0541(12) -0.0073(8) -0.0056(8) 0.0027(7)
C10 0.0441(10) 0.0314(9) 0.0320(8) 0.0060(7) 0.0021(9) 0.0016(9)
C3 0.0178(7) 0.0200(7) 0.0249(8) 0.0047(6) -0.0002(6) 0.0003(6)
C2 0.0203(7) 0.0177(7) 0.0223(7) 0.0012(6) -0.0040(6) -0.0018(6)

loop_
_atom_type_symbol
_atom_type_description
_atom_type_scat_dispersion_real
_atom_type_scat_dispersion_imag
_atom_type_scat_source
C C 0.0033 0.0016 'International Tables Vol C Tables 4.2.6.8 and 6.1.1.4'
H H 0.0000 0.0000 'International Tables Vol C Tables 4.2.6.8 and 6.1.1.4'
N N 0.0061 0.0033 'International Tables Vol C Tables 4.2.6.8 and 6.1.1.4'
O O 0.0106 0.0060 'International Tables Vol C Tables 4.2.6.8 and 6.1.1.4'

loop_
_geom_angle_atom_site_label_1
_geom_angle_atom_site_label_2
_geom_angle_atom_site_label_3
_geom_angle
C7 N2 C8 122.48(13)
C7 N2 H2 118.8
C8 N2 H2 118.8
C11 N3 C10 109.34(14)
C11 N3 C9 112.02(12)
C10 N3 C9 108.93(13)
C4 N1 H1A 120.0
C4 N1 H1B 120.0
H1A N1 H1B 120.0
N1 C4 C3 121.16(14)
N1 C4 C5 120.73(13)
C3 C4 C5 118.08(14)
C6 C5 C4 120.58(14)
C6 C5 H5 119.7
C4 C5 H5 119.7
C5 C6 C1 121.40(14)
C5 C6 H6 119.3
C1 C6 H6 119.3
C6 C1 C2 118.00(13)
C6 C1 C7 122.51(13)
C2 C1 C7 119.39(13)
O1 C7 N2 122.59(14)
O1 C7 C1 121.47(13)
N2 C7 C1 115.93(12)
N2 C8 C9 112.25(13)
N2 C8 H8A 109.2
C9 C8 H8A 109.2
N2 C8 H8B 109.2
C9 C8 H8B 109.2
H8A C8 H8B 107.9
N3 C9 C8 113.75(13)
N3 C9 H9A 108.8
C8 C9 H9A 108.8
N3 C9 H9B 108.8
C8 C9 H9B 108.8
H9A C9 H9B 107.7
C2 C3 C4 121.00(14)
C2 C3 H3 119.5
C4 C3 H3 119.5
C3 C2 C1 120.91(13)
C3 C2 H2A 119.5
C1 C2 H2A 119.5

loop_
_geom_bond_atom_site_label_1
_geom_bond_atom_site_label_2
_geom_bond_distance
O1 C7 1.2354(18)
N2 C7 1.347(2)
N2 C8 1.4592(19)
N2 H2 0.8800
N3 C11 1.460(2)
N3 C10 1.469(2)
N3 C9 1.471(2)
N1 C4 1.378(2)
N1 H1A 0.8800
N1 H1B 0.8800
C4 C3 1.402(2)
C4 C5 1.404(2)
C5 C6 1.381(2)
C5 H5 0.9500
C6 C1 1.398(2)
C6 H6 0.9500
C1 C2 1.400(2)
C1 C7 1.490(2)
C8 C9 1.515(2)
C8 H8A 0.9900
C8 H8B 0.9900
C9 H9A 0.9900
C9 H9B 0.9900
C11 H11A 0.9800
C11 H11B 0.9800
C11 H11C 0.9800
C10 H10A 0.9800
C10 H10B 0.9800
C10 H10C 0.9800
C3 C2 1.382(2)
C3 H3 0.9500
C2 H2A 0.9500

loop_
_geom_torsion_atom_site_label_1
_geom_torsion_atom_site_label_2
_geom_torsion_atom_site_label_3
_geom_torsion_atom_site_label_4
_geom_torsion
N1 C4 C5 C6 178.99(13)
C3 C4 C5 C6 0.8(2)
C4 C5 C6 C1 0.4(2)
C5 C6 C1 C2 -1.0(2)
C5 C6 C1 C7 175.40(12)
C8 N2 C7 O1 3.8(2)
C8 N2 C7 C1 -175.32(13)
C6 C1 C7 O1 -150.68(14)
C2 C1 C7 O1 25.6(2)
C6 C1 C7 N2 28.40(19)
C2 C1 C7 N2 -155.28(13)
C7 N2 C8 C9 -139.39(14)
C11 N3 C9 C8 -67.95(18)
C10 N3 C9 C8 170.96(14)
N2 C8 C9 N3 -61.58(18)
N1 C4 C3 C2 -179.56(13)
C5 C4 C3 C2 -1.4(2)
C4 C3 C2 C1 0.8(2)
C6 C1 C2 C3 0.4(2)
C7 C1 C2 C3 -176.10(12)
